data_4105734
loop_
_publ_author_name
'Bao-Hua Xu'
'Gerald Kehr'
'Roland Fr\"ohlich'
'Stefan Grimme'
'Gerhard Erker'

_publ_section_title
;
 Reaction of Aminodihydropentalenes with HB(C6F5)2: The Crucial Role of
 Dihydrogen Elimination
;
_journal_name_full 'Journal of the American Chemical Society'
_journal_page_first 3480
_journal_page_last 3491
_journal_paper_doi 10.1021/ja1092369
_journal_volume 133
_journal_year 2011
_chemical_formula_sum 'C35 H32 B F10 N O2'
_chemical_formula_weight 699.43
_chemical_name_systematic
; 
 ? 
;
_space_group_IT_number 14
_symmetry_cell_setting monoclinic
_symmetry_space_group_name_Hall '-P 2yn'
_symmetry_space_group_name_H-M 'P 1 21/n 1'
_atom_sites_solution_hydrogens geom
_atom_sites_solution_primary direct
_atom_sites_solution_secondary difmap
_audit_creation_method SHELXL-97
_cell_angle_alpha 90.00
_cell_angle_beta 103.898(2)
_cell_angle_gamma 90.00
_cell_formula_units_Z 8
_cell_length_a 20.4261(7)
_cell_length_b 10.3146(3)
_cell_length_c 31.7887(11)
_cell_measurement_reflns_used 10112
_cell_measurement_temperature 223(2)
_cell_measurement_theta_max 68.25
_cell_measurement_theta_min 0.88
_cell_volume 6501.4(4)
_computing_cell_refinement 'Collect (Nonius B.V., 1998)'
_computing_data_collection 'Collect (Nonius B.V., 1998)'
_computing_data_reduction 'Denzo-SMN (Otwinowski & Minor, 1997)'
_computing_molecular_graphics 'XP (BrukerAXS, 2000)'
_computing_publication_material 'SHELXL-97 (Sheldrick, 1997)'
_computing_structure_refinement 'SHELXL-97 (Sheldrick, 1997)'
_computing_structure_solution 'SHELXS-97 (Sheldrick, 1990)'
_diffrn_ambient_temperature 223(2)
_diffrn_measured_fraction_theta_full 0.906
_diffrn_measured_fraction_theta_max 0.906
_diffrn_measurement_device_type 'Nonius KappaCCD APEXII'
_diffrn_measurement_method '\w and \f scans'
_diffrn_radiation_monochromator graphite
_diffrn_radiation_source 'fine-focus sealed tube'
_diffrn_radiation_type CuK\a
_diffrn_radiation_wavelength 1.54178
_diffrn_reflns_av_R_equivalents 0.117
_diffrn_reflns_av_sigmaI/netI 0.0776
_diffrn_reflns_limit_h_max 24
_diffrn_reflns_limit_h_min -23
_diffrn_reflns_limit_k_max 12
_diffrn_reflns_limit_k_min -11
_diffrn_reflns_limit_l_max 36
_diffrn_reflns_limit_l_min -36
_diffrn_reflns_number 55470
_diffrn_reflns_theta_full 67.61
_diffrn_reflns_theta_max 67.61
_diffrn_reflns_theta_min 2.34
_exptl_absorpt_coefficient_mu 1.104
_exptl_absorpt_correction_T_max 0.8976
_exptl_absorpt_correction_T_min 0.8789
_exptl_absorpt_correction_type multi-scan
_exptl_absorpt_process_details 'Denzo (Otwinowski, Borek, Majewski & Minor, 2003)'
_exptl_crystal_colour colourless
_exptl_crystal_density_diffrn 1.429
_exptl_crystal_description block
_exptl_crystal_F_000 2880
_exptl_crystal_size_max 0.12
_exptl_crystal_size_mid 0.10
_exptl_crystal_size_min 0.10
_refine_diff_density_max 0.693
_refine_diff_density_min -0.457
_refine_diff_density_rms 0.058
_refine_ls_extinction_method none
_refine_ls_goodness_of_fit_ref 1.014
_refine_ls_hydrogen_treatment constr
_refine_ls_matrix_type full
_refine_ls_number_parameters 891
_refine_ls_number_reflns 10652
_refine_ls_number_restraints 82
_refine_ls_restrained_S_all 1.039
_refine_ls_R_factor_all 0.1585
_refine_ls_R_factor_gt 0.0795
_refine_ls_shift/su_max 0.000
_refine_ls_shift/su_mean 0.000
_refine_ls_structure_factor_coef Fsqd
_refine_ls_weighting_details 'calc w=1/[\s^2^(Fo^2^)+(0.1143P)^2^+7.4812P] where P=(Fo^2^+2Fc^2^)/3'
_refine_ls_weighting_scheme calc
_refine_ls_wR_factor_gt 0.2058
_refine_ls_wR_factor_ref 0.2648
_reflns_number_gt 5332
_reflns_number_total 10652
_reflns_threshold_expression >2sigma(I)
_cod_data_source_file ja1092369_si_009.cif
_cod_data_source_block erk5505
_cod_database_code 4105734

loop_
_symmetry_equiv_pos_as_xyz
'x, y, z'
'-x+1/2, y+1/2, -z+1/2'
'-x, -y, -z'
'x-1/2, -y-1/2, z-1/2'

loop_
_atom_site_label
_atom_site_type_symbol
_atom_site_fract_x
_atom_site_fract_y
_atom_site_fract_z
_atom_site_U_iso_or_equiv
_atom_site_adp_type
_atom_site_occupancy
_atom_site_symmetry_multiplicity
_atom_site_calc_flag
_atom_site_refinement_flags
O1A O 0.15010(19) 1.0063(3) 0.41908(11) 0.0604(10) Uani 1 1 d .
N1A N 0.3746(2) 0.7911(5) 0.57101(16) 0.0686(13) Uani 1 1 d .
C1A C 0.2225(3) 0.9815(5) 0.57513(16) 0.0559(13) Uani 1 1 d .
C2A C 0.2927(3) 0.9235(6) 0.59778(18) 0.0667(15) Uani 1 1 d .
H2A1 H 0.3248 0.9930 0.6091 0.080 Uiso 1 1 calc R
H2A2 H 0.2888 0.8671 0.6218 0.080 Uiso 1 1 calc R
C3A C 0.3156(3) 0.8478(5) 0.56399(17) 0.0580(14) Uani 1 1 d .
C4A C 0.2631(3) 0.8483(5) 0.52479(16) 0.0542(13) Uani 1 1 d .
C5A C 0.2489(3) 0.7923(6) 0.47964(16) 0.0608(14) Uani 1 1 d .
H5A1 H 0.2607 0.7001 0.4801 0.073 Uiso 1 1 calc R
H5A2 H 0.2733 0.8392 0.4614 0.073 Uiso 1 1 calc R
C6A C 0.1709(3) 0.8131(5) 0.46380(16) 0.0526(13) Uani 1 1 d .
H6A H 0.1461 0.7348 0.4693 0.063 Uiso 1 1 calc R
C7A C 0.1561(2) 0.9290(5) 0.49096(15) 0.0481(12) Uani 1 1 d .
H7A H 0.1112 0.9219 0.4975 0.058 Uiso 1 1 calc R
C8A C 0.2118(2) 0.9218(5) 0.53093(15) 0.0485(12) Uani 1 1 d .
C9A C 0.1676(3) 0.9391(6) 0.59705(18) 0.0712(16) Uani 1 1 d .
H9A1 H 0.1244 0.9720 0.5808 0.107 Uiso 1 1 calc R
H9A2 H 0.1773 0.9730 0.6264 0.107 Uiso 1 1 calc R
H9A3 H 0.1660 0.8451 0.5979 0.107 Uiso 1 1 calc R
C10A C 0.2263(3) 1.1289(5) 0.57341(19) 0.0708(16) Uani 1 1 d .
H10A H 0.2614 1.1542 0.5592 0.106 Uiso 1 1 calc R
H10B H 0.2365 1.1635 0.6026 0.106 Uiso 1 1 calc R
H10C H 0.1833 1.1629 0.5573 0.106 Uiso 1 1 calc R
C11A C 0.4222(3) 0.7963(8) 0.6140(2) 0.099(2) Uani 1 1 d .
H11A H 0.4181 0.8793 0.6275 0.148 Uiso 1 1 calc R
H11B H 0.4679 0.7858 0.6108 0.148 Uiso 1 1 calc R
H11C H 0.4119 0.7272 0.6321 0.148 Uiso 1 1 calc R
C12A C 0.3975(3) 0.7179(7) 0.5381(2) 0.087(2) Uani 1 1 d .
H12A H 0.3647 0.7259 0.5106 0.131 Uiso 1 1 calc R
H12B H 0.4025 0.6274 0.5465 0.131 Uiso 1 1 calc R
H12C H 0.4406 0.7518 0.5354 0.131 Uiso 1 1 calc R
C13A C 0.1612(3) 1.0501(5) 0.46262(15) 0.0504(12) Uani 1 1 d .
H13A H 0.2079 1.0839 0.4716 0.060 Uiso 1 1 calc R
C14A C 0.1135(3) 1.1600(5) 0.46508(15) 0.0496(12) Uani 1 1 d .
C15A C 0.1372(3) 1.2854(5) 0.47199(17) 0.0625(15) Uani 1 1 d .
H15A H 0.1838 1.3007 0.4772 0.075 Uiso 1 1 calc R
C16A C 0.0940(4) 1.3894(6) 0.47139(19) 0.0745(17) Uani 1 1 d .
H16A H 0.1112 1.4742 0.4752 0.089 Uiso 1 1 calc R
C17A C 0.0262(4) 1.3678(7) 0.46520(18) 0.0751(18) Uani 1 1 d .
H17A H -0.0034 1.4378 0.4650 0.090 Uiso 1 1 calc R
C18A C 0.0014(3) 1.2434(7) 0.45924(18) 0.0700(16) Uani 1 1 d .
H18A H -0.0450 1.2285 0.4554 0.084 Uiso 1 1 calc R
C19A C 0.0446(3) 1.1393(6) 0.45880(17) 0.0595(14) Uani 1 1 d .
H19A H 0.0272 1.0548 0.4542 0.071 Uiso 1 1 calc R
B1A B 0.1428(3) 0.8636(6) 0.41408(19) 0.0519(15) Uani 1 1 d .
C21A C 0.1869(3) 0.8046(5) 0.38149(16) 0.0542(13) Uani 1 1 d .
C22A C 0.2368(3) 0.8675(6) 0.36646(18) 0.0629(15) Uani 1 1 d .
F22A F 0.25549(19) 0.9906(4) 0.37999(14) 0.0961(12) Uani 1 1 d .
C23A C 0.2725(3) 0.8149(7) 0.3391(2) 0.0767(18) Uani 1 1 d .
F23A F 0.3199(2) 0.8842(4) 0.32605(16) 0.1153(15) Uani 1 1 d .
C24A C 0.2598(4) 0.6905(7) 0.3250(2) 0.0802(19) Uani 1 1 d .
F24A F 0.2944(2) 0.6363(4) 0.29830(13) 0.1148(15) Uani 1 1 d .
C25A C 0.2114(4) 0.6237(6) 0.3383(2) 0.0816(19) Uani 1 1 d .
F25A F 0.1971(3) 0.5011(4) 0.32347(15) 0.1265(17) Uani 1 1 d .
C26A C 0.1780(3) 0.6793(6) 0.36613(18) 0.0681(16) Uani 1 1 d .
F26A F 0.1310(2) 0.6034(3) 0.37873(13) 0.1005(13) Uani 1 1 d .
C31A C 0.0617(3) 0.8359(5) 0.39219(16) 0.0547(13) Uani 1 1 d .
C32A C 0.0315(3) 0.8947(5) 0.35288(18) 0.0625(15) Uani 1 1 d .
F32A F 0.07016(18) 0.9676(3) 0.33267(10) 0.0807(10) Uani 1 1 d .
C33A C -0.0354(3) 0.8864(6) 0.33237(18) 0.0679(16) Uani 1 1 d .
F33A F -0.0607(2) 0.9473(4) 0.29421(11) 0.0988(12) Uani 1 1 d .
C34A C -0.0777(3) 0.8150(6) 0.3509(2) 0.0690(16) Uani 1 1 d .
F34A F -0.14396(17) 0.8051(4) 0.33118(12) 0.0961(12) Uani 1 1 d .
C35A C -0.0519(3) 0.7542(6) 0.38982(19) 0.0653(15) Uani 1 1 d .
F35A F -0.09239(17) 0.6832(4) 0.40825(12) 0.0859(10) Uani 1 1 d .
C36A C 0.0161(3) 0.7660(6) 0.40901(17) 0.0608(14) Uani 1 1 d .
F36A F 0.03630(16) 0.7010(3) 0.44686(10) 0.0752(9) Uani 1 1 d .
O1B O 0.6112(2) 0.8380(4) 0.33661(11) 0.0655(10) Uani 1 1 d .
N1B N 0.3553(2) 0.7350(4) 0.17491(13) 0.0556(11) Uani 1 1 d .
C1B C 0.5282(2) 0.8439(5) 0.17760(16) 0.0527(13) Uani 1 1 d .
C2B C 0.4547(2) 0.8185(6) 0.15236(17) 0.0585(14) Uani 1 1 d .
H2B1 H 0.4328 0.8997 0.1406 0.070 Uiso 1 1 calc R
H2B2 H 0.4536 0.7583 0.1283 0.070 Uiso 1 1 calc R
C3B C 0.4197(3) 0.7608(5) 0.18421(16) 0.0500(12) Uani 1 1 d .
C4B C 0.4684(3) 0.7419(5) 0.22480(15) 0.0516(13) Uani 1 1 d .
C5B C 0.4738(3) 0.6779(6) 0.26840(16) 0.0617(15) Uani 1 1 d .
H5B1 H 0.4528 0.5918 0.2651 0.074 Uiso 1 1 calc R
H5B2 H 0.4526 0.7311 0.2870 0.074 Uiso 1 1 calc R
C6B C 0.5514(3) 0.6683(5) 0.28710(16) 0.0541(13) Uani 1 1 d .
H6B H 0.5681 0.5824 0.2805 0.065 Uiso 1 1 calc R
C7B C 0.5806(3) 0.7769(5) 0.26274(15) 0.0512(13) Uani 1 1 d .
H7B H 0.6244 0.7510 0.2571 0.061 Uiso 1 1 calc R
C8B C 0.5279(3) 0.7924(5) 0.22169(15) 0.0496(12) Uani 1 1 d .
C9B C 0.5449(3) 0.9886(6) 0.17761(19) 0.0764(17) Uani 1 1 d .
H9B1 H 0.5138 1.0371 0.1903 0.115 Uiso 1 1 calc R
H9B2 H 0.5410 1.0176 0.1481 0.115 Uiso 1 1 calc R
H9B3 H 0.5907 1.0029 0.1945 0.115 Uiso 1 1 calc R
C10B C 0.5780(3) 0.7662(6) 0.15793(17) 0.0665(15) Uani 1 1 d .
H10D H 0.6236 0.7800 0.1751 0.100 Uiso 1 1 calc R
H10E H 0.5747 0.7950 0.1284 0.100 Uiso 1 1 calc R
H10F H 0.5671 0.6747 0.1579 0.100 Uiso 1 1 calc R
C11B C 0.3130(3) 0.7557(6) 0.13118(17) 0.0652(15) Uani 1 1 d .
H11D H 0.3279 0.8331 0.1188 0.098 Uiso 1 1 calc R
H11E H 0.2664 0.7662 0.1326 0.098 Uiso 1 1 calc R
H11F H 0.3167 0.6815 0.1132 0.098 Uiso 1 1 calc R
C12B C 0.3215(3) 0.6808(8) 0.20664(19) 0.088(2) Uani 1 1 d .
H12D H 0.3513 0.6862 0.2354 0.132 Uiso 1 1 calc R
H12E H 0.3101 0.5908 0.1996 0.132 Uiso 1 1 calc R
H12F H 0.2806 0.7295 0.2060 0.132 Uiso 1 1 calc R
C13B C 0.5889(3) 0.8944(5) 0.29482(16) 0.0558(13) Uani 1 1 d .
H13B H 0.5440 0.9340 0.2926 0.067 Uiso 1 1 calc R
C14B C 0.6364(3) 0.9973(5) 0.28861(16) 0.0564(14) Uani 1 1 d .
C15B C 0.6160(3) 1.1249(6) 0.28161(18) 0.0688(16) Uani 1 1 d .
H15B H 0.5710 1.1469 0.2808 0.083 Uiso 1 1 calc R
C16B C 0.6609(4) 1.2223(7) 0.2757(2) 0.089(2) Uani 1 1 d .
H16B H 0.6459 1.3084 0.2709 0.107 Uiso 1 1 calc R
C17B C 0.7256(4) 1.1924(8) 0.2770(2) 0.092(2) Uani 1 1 d .
H17B H 0.7557 1.2578 0.2731 0.110 Uiso 1 1 calc R
C18B C 0.7477(3) 1.0670(8) 0.28401(19) 0.084(2) Uani 1 1 d .
H18B H 0.7927 1.0466 0.2846 0.101 Uiso 1 1 calc R
C19B C 0.7033(3) 0.9686(6) 0.29035(17) 0.0670(16) Uani 1 1 d .
H19B H 0.7191 0.8832 0.2958 0.080 Uiso 1 1 calc R
B1B B 0.5832(3) 0.7057(6) 0.3384(2) 0.0583(16) Uani 1 1 d .
C21B C 0.6481(3) 0.6150(5) 0.36386(17) 0.0584(14) Uani 1 1 d .
C22B C 0.6656(3) 0.5908(6) 0.40801(18) 0.0681(16) Uani 1 1 d .
F22B F 0.6256(2) 0.6350(5) 0.43309(11) 0.1140(15) Uani 1 1 d .
C23B C 0.7223(3) 0.5247(7) 0.4295(2) 0.0765(18) Uani 1 1 d .
F23B F 0.7338(2) 0.5082(5) 0.47304(13) 0.1147(15) Uani 1 1 d .
C24B C 0.7667(3) 0.4789(6) 0.4079(2) 0.0807(19) Uani 1 1 d .
F24B F 0.8224(2) 0.4152(4) 0.42872(15) 0.1151(15) Uani 1 1 d .
C25B C 0.7534(3) 0.4999(7) 0.3643(2) 0.088(2) Uani 1 1 d .
F25B F 0.7968(2) 0.4581(6) 0.34193(17) 0.151(2) Uani 1 1 d .
C26B C 0.6958(3) 0.5664(7) 0.3439(2) 0.0762(18) Uani 1 1 d .
F26B F 0.6883(2) 0.5834(5) 0.30094(12) 0.1196(16) Uani 1 1 d .
C31B C 0.5234(3) 0.6983(6) 0.36493(17) 0.0629(15) Uani 1 1 d .
C32B C 0.4966(4) 0.7972(9) 0.3843(2) 0.095(2) Uani 1 1 d .
F32B F 0.5222(3) 0.9169(5) 0.38567(17) 0.144(2) Uani 1 1 d .
C33B C 0.4428(5) 0.7807(12) 0.4046(3) 0.116(3) Uani 1 1 d .
F33B F 0.4203(4) 0.8822(7) 0.4234(2) 0.202(3) Uani 1 1 d .
C34B C 0.4146(4) 0.6631(16) 0.4053(3) 0.128(4) Uani 1 1 d .
F34B F 0.3633(3) 0.6492(8) 0.42481(17) 0.179(3) Uani 1 1 d .
C35B C 0.4372(4) 0.5649(10) 0.3856(2) 0.099(2) Uani 1 1 d .
F35B F 0.4069(3) 0.4473(7) 0.38426(18) 0.159(2) Uani 1 1 d .
C36B C 0.4899(3) 0.5832(8) 0.36634(19) 0.0747(18) Uani 1 1 d .
F36B F 0.5090(2) 0.4768(4) 0.34696(13) 0.0958(12) Uani 1 1 d .
O101 O 0.5404(5) 0.7917(14) 0.5108(4) 0.249(5) Uani 1 1 d DU
C102 C 0.5733(7) 0.6710(13) 0.5203(5) 0.228(7) Uani 1 1 d DU
H10G H 0.5727 0.6208 0.4940 0.273 Uiso 1 1 calc R
H10H H 0.5543 0.6192 0.5403 0.273 Uiso 1 1 calc R
C103 C 0.6437(6) 0.7209(15) 0.5416(5) 0.241(7) Uani 1 1 d DU
H10I H 0.6514 0.7179 0.5732 0.290 Uiso 1 1 calc R
H10J H 0.6780 0.6676 0.5329 0.290 Uiso 1 1 calc R
C104 C 0.6471(5) 0.8549(13) 0.5269(5) 0.202(5) Uani 1 1 d DU
H10K H 0.6828 0.8633 0.5113 0.242 Uiso 1 1 calc R
H10L H 0.6573 0.9137 0.5519 0.242 Uiso 1 1 calc R
C105 C 0.5808(8) 0.8891(14) 0.4979(5) 0.246(8) Uani 1 1 d DU
H10M H 0.5663 0.9765 0.5036 0.295 Uiso 1 1 calc R
H10N H 0.5812 0.8812 0.4672 0.295 Uiso 1 1 calc R
O111 O 0.0793(7) 0.7899(12) 0.2407(4) 0.275(6) Uani 1 1 d DU
C112 C 0.1393(7) 0.8145(13) 0.2261(5) 0.196(5) Uani 1 1 d DU
H11G H 0.1798 0.8147 0.2500 0.236 Uiso 1 1 calc R
H11H H 0.1365 0.8957 0.2098 0.236 Uiso 1 1 calc R
C113 C 0.1358(8) 0.6965(15) 0.1973(5) 0.234(7) Uani 1 1 d DU
H11I H 0.1160 0.7195 0.1670 0.280 Uiso 1 1 calc R
H11J H 0.1811 0.6615 0.1995 0.280 Uiso 1 1 calc R
C114 C 0.0937(8) 0.6005(11) 0.2123(5) 0.222(6) Uani 1 1 d DU
H11K H 0.0558 0.5756 0.1884 0.266 Uiso 1 1 calc R
H11L H 0.1203 0.5227 0.2226 0.266 Uiso 1 1 calc R
C115 C 0.0686(8) 0.6573(15) 0.2476(5) 0.229(6) Uani 1 1 d DU
H11M H 0.0208 0.6379 0.2446 0.275 Uiso 1 1 calc R
H11N H 0.0947 0.6281 0.2760 0.275 Uiso 1 1 calc R

loop_
_atom_site_aniso_label
_atom_site_aniso_U_11
_atom_site_aniso_U_22
_atom_site_aniso_U_33
_atom_site_aniso_U_23
_atom_site_aniso_U_13
_atom_site_aniso_U_12
O1A 0.090(3) 0.047(2) 0.047(2) -0.0013(16) 0.0228(18) -0.0017(19)
N1A 0.056(3) 0.068(3) 0.077(3) 0.006(3) 0.007(2) 0.006(3)
C1A 0.058(3) 0.056(3) 0.050(3) -0.002(3) 0.006(2) -0.001(3)
C2A 0.069(4) 0.070(4) 0.054(3) -0.002(3) 0.000(3) 0.007(3)
C3A 0.057(3) 0.056(3) 0.058(3) 0.003(3) 0.010(3) 0.000(3)
C4A 0.055(3) 0.056(3) 0.050(3) -0.003(3) 0.012(2) 0.000(3)
C5A 0.068(3) 0.062(4) 0.053(3) -0.001(3) 0.016(3) 0.008(3)
C6A 0.063(3) 0.046(3) 0.050(3) -0.001(2) 0.016(2) -0.003(3)
C7A 0.054(3) 0.047(3) 0.042(3) 0.000(2) 0.011(2) -0.002(2)
C8A 0.057(3) 0.045(3) 0.045(3) 0.001(2) 0.014(2) -0.005(3)
C9A 0.079(4) 0.089(4) 0.049(3) -0.005(3) 0.022(3) -0.001(3)
C10A 0.086(4) 0.058(4) 0.064(4) -0.013(3) 0.010(3) 0.001(3)
C11A 0.068(4) 0.111(6) 0.096(5) -0.001(4) -0.024(4) 0.016(4)
C12A 0.069(4) 0.096(5) 0.097(5) -0.002(4) 0.022(4) 0.023(4)
C13A 0.056(3) 0.050(3) 0.047(3) -0.003(2) 0.015(2) -0.004(3)
C14A 0.062(3) 0.045(3) 0.042(3) -0.003(2) 0.012(2) 0.002(3)
C15A 0.071(4) 0.052(4) 0.063(3) -0.001(3) 0.015(3) 0.003(3)
C16A 0.094(5) 0.056(4) 0.071(4) -0.008(3) 0.014(3) 0.009(4)
C17A 0.096(5) 0.073(5) 0.056(4) -0.003(3) 0.018(3) 0.030(4)
C18A 0.067(4) 0.080(5) 0.060(4) 0.000(3) 0.011(3) 0.011(4)
C19A 0.061(3) 0.058(4) 0.059(3) -0.001(3) 0.013(3) 0.003(3)
B1A 0.068(4) 0.035(3) 0.052(3) -0.002(3) 0.013(3) -0.002(3)
C21A 0.071(4) 0.043(3) 0.047(3) 0.004(2) 0.012(3) 0.001(3)
C22A 0.071(4) 0.050(4) 0.070(4) -0.004(3) 0.021(3) 0.000(3)
F22A 0.096(3) 0.066(2) 0.140(3) -0.019(2) 0.056(2) -0.022(2)
C23A 0.091(5) 0.067(4) 0.085(4) 0.021(4) 0.047(4) 0.004(4)
F23A 0.125(3) 0.095(3) 0.154(4) 0.010(3) 0.090(3) -0.006(3)
C24A 0.120(5) 0.064(4) 0.073(4) 0.005(3) 0.055(4) 0.015(4)
F24A 0.172(4) 0.094(3) 0.109(3) 0.004(2) 0.094(3) 0.028(3)
C25A 0.131(6) 0.045(4) 0.083(4) -0.007(3) 0.053(4) 0.006(4)
F25A 0.209(5) 0.058(2) 0.141(4) -0.030(2) 0.098(4) -0.009(3)
C26A 0.101(5) 0.049(4) 0.066(4) 0.002(3) 0.043(3) -0.005(3)
F26A 0.146(3) 0.053(2) 0.128(3) -0.015(2) 0.084(3) -0.022(2)
C31A 0.069(3) 0.049(3) 0.047(3) 0.002(2) 0.014(3) 0.004(3)
C32A 0.081(4) 0.052(3) 0.055(3) 0.001(3) 0.016(3) -0.005(3)
F32A 0.098(2) 0.077(2) 0.061(2) 0.0187(17) 0.0088(18) -0.010(2)
C33A 0.081(4) 0.060(4) 0.055(4) 0.001(3) 0.001(3) 0.012(3)
F33A 0.110(3) 0.097(3) 0.071(2) 0.016(2) -0.014(2) 0.006(2)
C34A 0.061(4) 0.070(4) 0.071(4) -0.013(3) 0.005(3) 0.008(3)
F34A 0.069(2) 0.113(3) 0.097(3) -0.012(2) 0.002(2) 0.012(2)
C35A 0.064(4) 0.066(4) 0.069(4) -0.003(3) 0.023(3) 0.005(3)
F35A 0.072(2) 0.101(3) 0.092(2) -0.002(2) 0.0327(19) -0.007(2)
C36A 0.074(4) 0.058(4) 0.051(3) 0.003(3) 0.016(3) 0.007(3)
F36A 0.076(2) 0.090(2) 0.062(2) 0.0192(18) 0.0207(16) -0.0034(18)
O1B 0.092(3) 0.057(2) 0.042(2) 0.0033(17) 0.0058(18) -0.004(2)
N1B 0.052(3) 0.063(3) 0.052(3) -0.003(2) 0.011(2) 0.001(2)
C1B 0.054(3) 0.053(3) 0.052(3) 0.002(2) 0.013(2) -0.004(3)
C2B 0.055(3) 0.066(4) 0.053(3) 0.007(3) 0.011(2) 0.002(3)
C3B 0.054(3) 0.044(3) 0.053(3) -0.001(2) 0.014(2) 0.001(2)
C4B 0.059(3) 0.055(3) 0.041(3) 0.004(2) 0.011(2) -0.001(3)
C5B 0.063(3) 0.073(4) 0.050(3) 0.007(3) 0.015(3) -0.012(3)
C6B 0.064(3) 0.050(3) 0.049(3) 0.001(2) 0.017(2) 0.002(3)
C7B 0.052(3) 0.059(3) 0.041(3) -0.002(2) 0.010(2) 0.002(3)
C8B 0.058(3) 0.051(3) 0.044(3) 0.001(2) 0.020(2) 0.000(3)
C9B 0.095(4) 0.070(4) 0.063(4) 0.009(3) 0.016(3) -0.013(4)
C10B 0.066(4) 0.083(4) 0.053(3) 0.004(3) 0.020(3) 0.005(3)
C11B 0.059(3) 0.074(4) 0.058(3) -0.009(3) 0.006(3) 0.003(3)
C12B 0.064(4) 0.135(6) 0.069(4) 0.009(4) 0.022(3) -0.023(4)
C13B 0.059(3) 0.056(3) 0.051(3) -0.002(3) 0.010(2) -0.001(3)
C14B 0.061(3) 0.058(4) 0.046(3) 0.003(3) 0.004(2) -0.006(3)
C15B 0.070(4) 0.064(4) 0.065(4) 0.003(3) 0.001(3) -0.008(3)
C16B 0.101(6) 0.072(5) 0.078(4) 0.015(4) -0.012(4) -0.016(4)
C17B 0.096(6) 0.099(6) 0.074(5) 0.019(4) 0.005(4) -0.035(5)
C18B 0.072(4) 0.123(6) 0.055(4) 0.002(4) 0.011(3) -0.021(5)
C19B 0.066(4) 0.078(4) 0.054(3) 0.003(3) 0.008(3) -0.006(3)
B1B 0.071(4) 0.053(4) 0.053(4) 0.009(3) 0.018(3) 0.012(3)
C21B 0.063(3) 0.053(3) 0.059(3) 0.000(3) 0.014(3) 0.003(3)
C22B 0.072(4) 0.081(4) 0.051(3) 0.005(3) 0.012(3) 0.005(3)
F22B 0.100(3) 0.188(5) 0.054(2) 0.017(2) 0.0168(19) 0.042(3)
C23B 0.078(4) 0.080(5) 0.059(4) 0.021(3) -0.008(3) -0.004(4)
F23B 0.104(3) 0.146(4) 0.078(3) 0.040(3) -0.009(2) 0.007(3)
C24B 0.071(4) 0.065(4) 0.094(5) 0.010(4) -0.004(4) 0.017(4)
F24B 0.091(3) 0.097(3) 0.133(4) 0.015(3) -0.020(2) 0.029(2)
C25B 0.074(4) 0.091(5) 0.095(5) -0.006(4) 0.014(4) 0.037(4)
F25B 0.111(3) 0.202(6) 0.135(4) -0.011(4) 0.021(3) 0.089(4)
C26B 0.078(4) 0.089(5) 0.063(4) 0.004(3) 0.018(3) 0.021(4)
F26B 0.113(3) 0.182(5) 0.070(2) 0.015(3) 0.035(2) 0.070(3)
C31B 0.073(4) 0.066(4) 0.049(3) 0.001(3) 0.015(3) 0.015(3)
C32B 0.121(6) 0.101(6) 0.072(4) 0.001(4) 0.038(4) 0.035(5)
F32B 0.219(6) 0.091(3) 0.142(4) -0.028(3) 0.082(4) 0.028(4)
C33B 0.121(7) 0.160(9) 0.079(5) -0.004(6) 0.046(5) 0.061(7)
F33B 0.220(6) 0.254(8) 0.157(5) -0.033(5) 0.094(5) 0.117(6)
C34B 0.093(6) 0.235(14) 0.070(5) 0.035(7) 0.049(5) 0.054(8)
F34B 0.118(4) 0.322(9) 0.119(4) 0.040(5) 0.075(3) 0.045(5)
C35B 0.085(5) 0.136(7) 0.083(5) 0.024(5) 0.034(4) -0.008(5)
F35B 0.141(4) 0.206(6) 0.146(5) 0.038(4) 0.069(4) -0.037(4)
C36B 0.066(4) 0.102(6) 0.061(4) 0.014(4) 0.025(3) 0.017(4)
F36B 0.108(3) 0.076(3) 0.114(3) 0.014(2) 0.048(2) -0.002(2)
O101 0.173(7) 0.251(9) 0.335(9) 0.037(8) 0.084(7) 0.009(7)
C102 0.202(10) 0.232(10) 0.242(10) 0.029(9) 0.040(8) -0.035(8)
C103 0.202(10) 0.264(11) 0.237(10) 0.028(9) 0.011(8) -0.025(9)
C104 0.157(8) 0.210(9) 0.232(10) -0.021(8) 0.035(7) -0.042(7)
C105 0.267(11) 0.227(11) 0.238(11) 0.007(9) 0.047(9) -0.001(9)
O111 0.308(10) 0.226(8) 0.293(9) 0.006(7) 0.075(8) 0.036(8)
C112 0.196(9) 0.196(9) 0.195(9) -0.009(8) 0.044(7) -0.055(8)
C113 0.236(10) 0.231(11) 0.259(11) -0.019(9) 0.110(9) 0.017(8)
C114 0.238(10) 0.223(10) 0.218(10) -0.062(8) 0.084(8) -0.010(8)
C115 0.194(9) 0.261(11) 0.254(10) 0.000(9) 0.092(8) -0.016(8)

loop_
_atom_type_symbol
_atom_type_description
_atom_type_scat_dispersion_real
_atom_type_scat_dispersion_imag
_atom_type_scat_source
C C 0.0181 0.0091 'International Tables Vol C Tables 4.2.6.8 and 6.1.1.4'
H H 0.0000 0.0000 'International Tables Vol C Tables 4.2.6.8 and 6.1.1.4'
B B 0.0090 0.0039 'International Tables Vol C Tables 4.2.6.8 and 6.1.1.4'
N N 0.0311 0.0180 'International Tables Vol C Tables 4.2.6.8 and 6.1.1.4'
O O 0.0492 0.0322 'International Tables Vol C Tables 4.2.6.8 and 6.1.1.4'
F F 0.0727 0.0534 'International Tables Vol C Tables 4.2.6.8 and 6.1.1.4'

loop_
_geom_angle_atom_site_label_1
_geom_angle_atom_site_label_2
_geom_angle_atom_site_label_3
_geom_angle
C13A O1A B1A 114.1(4)
C3A N1A C12A 123.4(5)
C3A N1A C11A 121.1(5)
C12A N1A C11A 115.5(5)
C8A C1A C9A 110.7(4)
C8A C1A C10A 111.9(4)
C9A C1A C10A 110.6(5)
C8A C1A C2A 100.7(4)
C9A C1A C2A 112.1(5)
C10A C1A C2A 110.5(5)
C3A C2A C1A 106.3(4)
C3A C2A H2A1 110.5
C1A C2A H2A1 110.5
C3A C2A H2A2 110.5
C1A C2A H2A2 110.5
H2A1 C2A H2A2 108.7
N1A C3A C4A 127.9(5)
N1A C3A C2A 123.1(5)
C4A C3A C2A 109.0(5)
C8A C4A C3A 108.8(5)
C8A C4A C5A 112.0(4)
C3A C4A C5A 139.2(5)
C4A C5A C6A 101.7(4)
C4A C5A H5A1 111.4
C6A C5A H5A1 111.4
C4A C5A H5A2 111.4
C6A C5A H5A2 111.4
H5A1 C5A H5A2 109.3
C7A C6A C5A 104.3(4)
C7A C6A B1A 102.9(4)
C5A C6A B1A 116.7(4)
C7A C6A H6A 110.8
C5A C6A H6A 110.8
B1A C6A H6A 110.8
C8A C7A C6A 103.0(4)
C8A C7A C13A 112.9(4)
C6A C7A C13A 104.3(4)
C8A C7A H7A 112.0
C6A C7A H7A 112.0
C13A C7A H7A 112.0
C4A C8A C7A 111.5(4)
C4A C8A C1A 115.1(4)
C7A C8A C1A 133.4(5)
C1A C9A H9A1 109.5
C1A C9A H9A2 109.5
H9A1 C9A H9A2 109.5
C1A C9A H9A3 109.5
H9A1 C9A H9A3 109.5
H9A2 C9A H9A3 109.5
C1A C10A H10A 109.5
C1A C10A H10B 109.5
H10A C10A H10B 109.5
C1A C10A H10C 109.5
H10A C10A H10C 109.5
H10B C10A H10C 109.5
N1A C11A H11A 109.5
N1A C11A H11B 109.5
H11A C11A H11B 109.5
N1A C11A H11C 109.5
H11A C11A H11C 109.5
H11B C11A H11C 109.5
N1A C12A H12A 109.5
N1A C12A H12B 109.5
H12A C12A H12B 109.5
N1A C12A H12C 109.5
H12A C12A H12C 109.5
H12B C12A H12C 109.5
O1A C13A C14A 109.5(4)
O1A C13A C7A 106.9(4)
C14A C13A C7A 115.9(4)
O1A C13A H13A 108.1
C14A C13A H13A 108.1
C7A C13A H13A 108.1
C15A C14A C19A 118.1(5)
C15A C14A C13A 120.4(5)
C19A C14A C13A 121.5(5)
C14A C15A C16A 121.7(6)
C14A C15A H15A 119.2
C16A C15A H15A 119.2
C17A C16A C15A 119.7(6)
C17A C16A H16A 120.2
C15A C16A H16A 120.2
C16A C17A C18A 119.7(6)
C16A C17A H17A 120.1
C18A C17A H17A 120.1
C17A C18A C19A 120.5(6)
C17A C18A H18A 119.7
C19A C18A H18A 119.7
C14A C19A C18A 120.2(6)
C14A C19A H19A 119.9
C18A C19A H19A 119.9
O1A B1A C6A 102.1(4)
O1A B1A C21A 112.2(4)
C6A B1A C21A 111.9(4)
O1A B1A C31A 106.3(4)
C6A B1A C31A 115.8(4)
C21A B1A C31A 108.3(4)
C26A C21A C22A 111.2(5)
C26A C21A B1A 121.7(5)
C22A C21A B1A 127.1(5)
F22A C22A C23A 114.6(5)
F22A C22A C21A 120.0(5)
C23A C22A C21A 125.4(5)
F23A C23A C24A 119.5(6)
F23A C23A C22A 121.0(6)
C24A C23A C22A 119.4(6)
F24A C24A C25A 121.2(6)
F24A C24A C23A 120.6(6)
C25A C24A C23A 118.2(6)
C24A C25A F25A 118.5(6)
C24A C25A C26A 120.3(6)
F25A C25A C26A 121.1(6)
C25A C26A F26A 116.3(5)
C25A C26A C21A 125.4(6)
F26A C26A C21A 118.2(5)
C36A C31A C32A 112.4(5)
C36A C31A B1A 128.6(5)
C32A C31A B1A 118.9(5)
F32A C32A C33A 115.9(5)
F32A C32A C31A 118.9(5)
C33A C32A C31A 125.2(6)
F33A C33A C32A 121.4(6)
F33A C33A C34A 119.3(6)
C32A C33A C34A 119.3(5)
F34A C34A C33A 120.4(6)
F34A C34A C35A 120.5(6)
C33A C34A C35A 119.1(5)
F35A C35A C34A 120.0(5)
F35A C35A C36A 121.0(5)
C34A C35A C36A 119.0(6)
F36A C36A C35A 114.1(5)
F36A C36A C31A 120.8(5)
C35A C36A C31A 125.0(5)
C13B O1B B1B 111.8(4)
C3B N1B C12B 122.6(4)
C3B N1B C11B 121.2(4)
C12B N1B C11B 116.2(4)
C8B C1B C9B 113.3(4)
C8B C1B C10B 110.2(4)
C9B C1B C10B 109.8(5)
C8B C1B C2B 101.8(4)
C9B C1B C2B 110.8(5)
C10B C1B C2B 110.8(4)
C3B C2B C1B 106.2(4)
C3B C2B H2B1 110.5
C1B C2B H2B1 110.5
C3B C2B H2B2 110.5
C1B C2B H2B2 110.5
H2B1 C2B H2B2 108.7
N1B C3B C4B 128.1(5)
N1B C3B C2B 123.2(4)
C4B C3B C2B 108.7(4)
C8B C4B C3B 108.8(4)
C8B C4B C5B 111.5(4)
C3B C4B C5B 139.6(5)
C4B C5B C6B 102.7(4)
C4B C5B H5B1 111.2
C6B C5B H5B1 111.2
C4B C5B H5B2 111.2
C6B C5B H5B2 111.2
H5B1 C5B H5B2 109.1
C5B C6B C7B 103.9(4)
C5B C6B B1B 119.0(4)
C7B C6B B1B 102.5(4)
C5B C6B H6B 110.2
C7B C6B H6B 110.2
B1B C6B H6B 110.2
C8B C7B C6B 103.3(4)
C8B C7B C13B 115.5(4)
C6B C7B C13B 103.1(4)
C8B C7B H7B 111.4
C6B C7B H7B 111.4
C13B C7B H7B 111.4
C4B C8B C7B 111.7(4)
C4B C8B C1B 114.3(4)
C7B C8B C1B 133.9(4)
C1B C9B H9B1 109.5
C1B C9B H9B2 109.5
H9B1 C9B H9B2 109.5
C1B C9B H9B3 109.5
H9B1 C9B H9B3 109.5
H9B2 C9B H9B3 109.5
C1B C10B H10D 109.5
C1B C10B H10E 109.5
H10D C10B H10E 109.5
C1B C10B H10F 109.5
H10D C10B H10F 109.5
H10E C10B H10F 109.5
N1B C11B H11D 109.5
N1B C11B H11E 109.5
H11D C11B H11E 109.5
N1B C11B H11F 109.5
H11D C11B H11F 109.5
H11E C11B H11F 109.5
N1B C12B H12D 109.5
N1B C12B H12E 109.5
H12D C12B H12E 109.5
N1B C12B H12F 109.5
H12D C12B H12F 109.5
H12E C12B H12F 109.5
O1B C13B C14B 110.1(4)
O1B C13B C7B 104.6(4)
C14B C13B C7B 116.0(4)
O1B C13B H13B 108.6
C14B C13B H13B 108.6
C7B C13B H13B 108.6
C15B C14B C19B 117.8(5)
C15B C14B C13B 121.3(5)
C19B C14B C13B 120.8(5)
C14B C15B C16B 121.4(6)
C14B C15B H15B 119.3
C16B C15B H15B 119.3
C17B C16B C15B 120.0(7)
C17B C16B H16B 120.0
C15B C16B H16B 120.0
C16B C17B C18B 120.2(7)
C16B C17B H17B 119.9
C18B C17B H17B 119.9
C17B C18B C19B 120.4(7)
C17B C18B H18B 119.8
C19B C18B H18B 119.8
C14B C19B C18B 120.2(6)
C14B C19B H19B 119.9
C18B C19B H19B 119.9
O1B B1B C31B 113.8(5)
O1B B1B C6B 103.9(4)
C31B B1B C6B 109.4(5)
O1B B1B C21B 105.4(5)
C31B B1B C21B 109.1(4)
C6B B1B C21B 115.3(5)
C26B C21B C22B 111.2(5)
C26B C21B B1B 123.3(5)
C22B C21B B1B 125.2(5)
F22B C22B C23B 115.4(5)
F22B C22B C21B 119.4(5)
C23B C22B C21B 125.1(6)
C24B C23B F23B 120.2(6)
C24B C23B C22B 120.6(6)
F23B C23B C22B 119.2(7)
F24B C24B C23B 121.0(7)
F24B C24B C25B 121.1(7)
C23B C24B C25B 117.9(6)
F25B C25B C24B 119.6(6)
F25B C25B C26B 120.7(7)
C24B C25B C26B 119.7(6)
F26B C26B C21B 119.9(5)
F26B C26B C25B 114.5(6)
C21B C26B C25B 125.6(6)
C32B C31B C36B 111.8(6)
C32B C31B B1B 128.4(6)
C36B C31B B1B 119.6(5)
F32B C32B C31B 120.4(7)
F32B C32B C33B 116.0(8)
C31B C32B C33B 123.6(9)
F33B C33B C34B 120.1(10)
F33B C33B C32B 119.9(11)
C34B C33B C32B 120.0(8)
C35B C34B C33B 118.7(8)
C35B C34B F34B 122.1(13)
C33B C34B F34B 119.2(12)
C34B C35B F35B 119.2(9)
C34B C35B C36B 120.2(9)
F35B C35B C36B 120.5(9)
F36B C36B C35B 115.5(8)
F36B C36B C31B 118.9(5)
C35B C36B C31B 125.6(8)
C102 O101 C105 113.8(11)
O101 C102 C103 98.5(8)
O101 C102 H10G 112.1
C103 C102 H10G 112.1
O101 C102 H10H 112.1
C103 C102 H10H 112.1
H10G C102 H10H 109.7
C104 C103 C102 106.8(7)
C104 C103 H10I 110.4
C102 C103 H10I 110.4
C104 C103 H10J 110.4
C102 C103 H10J 110.4
H10I C103 H10J 108.6
C103 C104 C105 108.4(7)
C103 C104 H10K 110.0
C105 C104 H10K 110.0
C103 C104 H10L 110.0
C105 C104 H10L 110.0
H10K C104 H10L 108.4
O101 C105 C104 99.1(8)
O101 C105 H10M 112.0
C104 C105 H10M 112.0
O101 C105 H10N 112.0
C104 C105 H10N 112.0
H10M C105 H10N 109.6
C115 O111 C112 113.4(11)
O111 C112 C113 97.7(8)
O111 C112 H11G 112.2
C113 C112 H11G 112.2
O111 C112 H11H 112.2
C113 C112 H11H 112.2
H11G C112 H11H 109.8
C114 C113 C112 107.0(7)
C114 C113 H11I 110.3
C112 C113 H11I 110.3
C114 C113 H11J 110.3
C112 C113 H11J 110.3
H11I C113 H11J 108.6
C115 C114 C113 108.7(7)
C115 C114 H11K 110.0
C113 C114 H11K 110.0
C115 C114 H11L 110.0
C113 C114 H11L 110.0
H11K C114 H11L 108.3
O111 C115 C114 100.1(9)
O111 C115 H11M 111.7
C114 C115 H11M 111.7
O111 C115 H11N 111.7
C114 C115 H11N 111.7
H11M C115 H11N 109.5

loop_
_geom_bond_atom_site_label_1
_geom_bond_atom_site_label_2
_geom_bond_distance
O1A C13A 1.421(6)
O1A B1A 1.485(7)
N1A C3A 1.309(7)
N1A C12A 1.455(8)
N1A C11A 1.477(7)
C1A C8A 1.501(7)
C1A C9A 1.521(7)
C1A C10A 1.524(8)
C1A C2A 1.560(7)
C2A C3A 1.491(8)
C2A H2A1 0.9800
C2A H2A2 0.9800
C3A C4A 1.436(7)
C4A C8A 1.344(7)
C4A C5A 1.509(7)
C5A C6A 1.565(7)
C5A H5A1 0.9800
C5A H5A2 0.9800
C6A C7A 1.547(7)
C6A B1A 1.632(8)
C6A H6A 0.9900
C7A C8A 1.491(7)
C7A C13A 1.558(7)
C7A H7A 0.9900
C9A H9A1 0.9700
C9A H9A2 0.9700
C9A H9A3 0.9700
C10A H10A 0.9700
C10A H10B 0.9700
C10A H10C 0.9700
C11A H11A 0.9700
C11A H11B 0.9700
C11A H11C 0.9700
C12A H12A 0.9700
C12A H12B 0.9700
C12A H12C 0.9700
C13A C14A 1.509(7)
C13A H13A 0.9900
C14A C15A 1.381(7)
C14A C19A 1.388(7)
C15A C16A 1.386(8)
C15A H15A 0.9400
C16A C17A 1.371(9)
C16A H16A 0.9400
C17A C18A 1.376(9)
C17A H17A 0.9400
C18A C19A 1.392(8)
C18A H18A 0.9400
C19A H19A 0.9400
B1A C21A 1.644(8)
B1A C31A 1.660(8)
C21A C26A 1.378(7)
C21A C22A 1.387(8)
C22A F22A 1.365(6)
C22A C23A 1.374(8)
C23A F23A 1.347(7)
C23A C24A 1.363(9)
C24A F24A 1.350(7)
C24A C25A 1.353(9)
C25A F25A 1.357(7)
C25A C26A 1.366(8)
C26A F26A 1.371(6)
C31A C36A 1.382(7)
C31A C32A 1.393(7)
C32A F32A 1.358(6)
C32A C33A 1.368(8)
C33A F33A 1.354(6)
C33A C34A 1.371(8)
C34A F34A 1.352(6)
C34A C35A 1.375(8)
C35A F35A 1.340(6)
C35A C36A 1.382(8)
C36A F36A 1.352(6)
O1B C13B 1.421(6)
O1B B1B 1.486(8)
N1B C3B 1.305(6)
N1B C12B 1.463(7)
N1B C11B 1.465(6)
C1B C8B 1.500(7)
C1B C9B 1.531(8)
C1B C10B 1.541(7)
C1B C2B 1.545(7)
C2B C3B 1.496(7)
C2B H2B1 0.9800
C2B H2B2 0.9800
C3B C4B 1.441(7)
C4B C8B 1.348(7)
C4B C5B 1.515(7)
C5B C6B 1.557(7)
C5B H5B1 0.9800
C5B H5B2 0.9800
C6B C7B 1.559(7)
C6B B1B 1.650(8)
C6B H6B 0.9900
C7B C8B 1.487(7)
C7B C13B 1.567(7)
C7B H7B 0.9900
C9B H9B1 0.9700
C9B H9B2 0.9700
C9B H9B3 0.9700
C10B H10D 0.9700
C10B H10E 0.9700
C10B H10F 0.9700
C11B H11D 0.9700
C11B H11E 0.9700
C11B H11F 0.9700
C12B H12D 0.9700
C12B H12E 0.9700
C12B H12F 0.9700
C13B C14B 1.483(7)
C13B H13B 0.9900
C14B C15B 1.382(8)
C14B C19B 1.386(8)
C15B C16B 1.404(9)
C15B H15B 0.9400
C16B C17B 1.347(10)
C16B H16B 0.9400
C17B C18B 1.370(10)
C17B H17B 0.9400
C18B C19B 1.406(9)
C18B H18B 0.9400
C19B H19B 0.9400
B1B C31B 1.644(9)
B1B C21B 1.665(8)
C21B C26B 1.378(8)
C21B C22B 1.385(7)
C22B F22B 1.350(7)
C22B C23B 1.376(8)
C23B C24B 1.348(9)
C23B F23B 1.356(7)
C24B F24B 1.343(7)
C24B C25B 1.365(9)
C25B F25B 1.335(8)
C25B C26B 1.382(8)
C26B F26B 1.350(7)
C31B C32B 1.373(9)
C31B C36B 1.376(9)
C32B F32B 1.337(9)
C32B C33B 1.411(12)
C33B F33B 1.341(10)
C33B C34B 1.346(14)
C34B C35B 1.330(13)
C34B F34B 1.348(9)
C35B F35B 1.358(10)
C35B C36B 1.374(9)
C36B F36B 1.361(7)
O101 C102 1.412(9)
O101 C105 1.423(9)
C102 C103 1.522(9)
C102 H10G 0.9800
C102 H10H 0.9800
C103 C104 1.466(9)
C103 H10I 0.9800
C103 H10J 0.9800
C104 C105 1.486(9)
C104 H10K 0.9800
C104 H10L 0.9800
C105 H10M 0.9800
C105 H10N 0.9800
O111 C115 1.410(9)
O111 C112 1.434(9)
C112 C113 1.514(9)
C112 H11G 0.9800
C112 H11H 0.9800
C113 C114 1.464(9)
C113 H11I 0.9800
C113 H11J 0.9800
C114 C115 1.461(9)
C114 H11K 0.9800
C114 H11L 0.9800
C115 H11M 0.9800
C115 H11N 0.9800

loop_
_geom_torsion_atom_site_label_1
_geom_torsion_atom_site_label_2
_geom_torsion_atom_site_label_3
_geom_torsion_atom_site_label_4
_geom_torsion
C8A C1A C2A C3A 4.0(6)
C9A C1A C2A C3A 121.7(5)
C10A C1A C2A C3A -114.4(5)
C12A N1A C3A C4A 1.2(9)
C11A N1A C3A C4A -177.8(6)
C12A N1A C3A C2A -179.5(6)
C11A N1A C3A C2A 1.5(9)
C1A C2A C3A N1A 176.2(5)
C1A C2A C3A C4A -4.3(6)
N1A C3A C4A C8A -177.9(5)
C2A C3A C4A C8A 2.8(6)
N1A C3A C4A C5A 1.9(11)
C2A C3A C4A C5A -177.5(6)
C8A C4A C5A C6A -15.7(6)
C3A C4A C5A C6A 164.6(6)
C4A C5A C6A C7A 25.3(5)
C4A C5A C6A B1A 138.0(5)
C5A C6A C7A C8A -26.3(5)
B1A C6A C7A C8A -148.6(4)
C5A C6A C7A C13A 91.8(4)
B1A C6A C7A C13A -30.5(5)
C3A C4A C8A C7A 178.6(4)
C5A C4A C8A C7A -1.2(6)
C3A C4A C8A C1A 0.1(6)
C5A C4A C8A C1A -179.7(4)
C6A C7A C8A C4A 17.7(5)
C13A C7A C8A C4A -94.1(5)
C6A C7A C8A C1A -164.1(5)
C13A C7A C8A C1A 84.0(7)
C9A C1A C8A C4A -121.4(5)
C10A C1A C8A C4A 114.8(5)
C2A C1A C8A C4A -2.7(6)
C9A C1A C8A C7A 60.5(7)
C10A C1A C8A C7A -63.4(7)
C2A C1A C8A C7A 179.2(5)
B1A O1A C13A C14A -130.9(5)
B1A O1A C13A C7A -4.5(6)
C8A C7A C13A O1A 133.9(4)
C6A C7A C13A O1A 22.9(5)
C8A C7A C13A C14A -103.6(5)
C6A C7A C13A C14A 145.4(4)
O1A C13A C14A C15A -108.0(5)
C7A C13A C14A C15A 130.9(5)
O1A C13A C14A C19A 69.4(6)
C7A C13A C14A C19A -51.7(6)
C19A C14A C15A C16A -2.1(8)
C13A C14A C15A C16A 175.4(5)
C14A C15A C16A C17A 2.1(9)
C15A C16A C17A C18A -0.6(9)
C16A C17A C18A C19A -1.0(9)
C15A C14A C19A C18A 0.5(8)
C13A C14A C19A C18A -177.0(5)
C17A C18A C19A C14A 1.0(8)
C13A O1A B1A C6A -14.6(6)
C13A O1A B1A C21A -134.6(4)
C13A O1A B1A C31A 107.2(4)
C7A C6A B1A O1A 27.6(5)
C5A C6A B1A O1A -85.9(5)
C7A C6A B1A C21A 147.8(4)
C5A C6A B1A C21A 34.3(6)
C7A C6A B1A C31A -87.4(5)
C5A C6A B1A C31A 159.1(4)
O1A B1A C21A C26A -168.1(5)
C6A B1A C21A C26A 77.8(6)
C31A B1A C21A C26A -51.0(6)
O1A B1A C21A C22A 13.1(7)
C6A B1A C21A C22A -101.0(6)
C31A B1A C21A C22A 130.2(5)
C26A C21A C22A F22A -176.5(5)
B1A C21A C22A F22A 2.4(8)
C26A C21A C22A C23A 1.2(8)
B1A C21A C22A C23A -179.9(6)
F22A C22A C23A F23A -2.6(9)
C21A C22A C23A F23A 179.6(6)
F22A C22A C23A C24A 177.5(6)
C21A C22A C23A C24A -0.4(10)
F23A C23A C24A F24A 0.4(10)
C22A C23A C24A F24A -179.7(6)
F23A C23A C24A C25A -179.4(6)
C22A C23A C24A C25A 0.6(10)
F24A C24A C25A F25A -1.5(10)
C23A C24A C25A F25A 178.2(6)
F24A C24A C25A C26A 178.5(6)
C23A C24A C25A C26A -1.7(11)
C24A C25A C26A F26A -178.5(6)
F25A C25A C26A F26A 1.6(10)
C24A C25A C26A C21A 2.9(11)
F25A C25A C26A C21A -177.0(6)
C22A C21A C26A C25A -2.5(9)
B1A C21A C26A C25A 178.6(6)
C22A C21A C26A F26A 178.9(5)
B1A C21A C26A F26A 0.0(8)
O1A B1A C31A C36A -118.8(6)
C6A B1A C31A C36A -6.2(8)
C21A B1A C31A C36A 120.5(6)
O1A B1A C31A C32A 56.8(6)
C6A B1A C31A C32A 169.4(5)
C21A B1A C31A C32A -64.0(6)
C36A C31A C32A F32A 179.5(5)
B1A C31A C32A F32A 3.3(7)
C36A C31A C32A C33A 0.0(8)
B1A C31A C32A C33A -176.2(5)
F32A C32A C33A F33A 0.2(8)
C31A C32A C33A F33A 179.7(5)
F32A C32A C33A C34A -179.7(5)
C31A C32A C33A C34A -0.2(9)
F33A C33A C34A F34A 0.2(9)
C32A C33A C34A F34A -179.8(5)
F33A C33A C34A C35A -179.5(5)
C32A C33A C34A C35A 0.5(9)
F34A C34A C35A F35A 0.8(8)
C33A C34A C35A F35A -179.5(5)
F34A C34A C35A C36A 179.8(5)
C33A C34A C35A C36A -0.5(9)
F35A C35A C36A F36A -0.2(8)
C34A C35A C36A F36A -179.2(5)
F35A C35A C36A C31A 179.3(5)
C34A C35A C36A C31A 0.3(9)
C32A C31A C36A F36A 179.4(5)
B1A C31A C36A F36A -4.8(9)
C32A C31A C36A C35A -0.1(8)
B1A C31A C36A C35A 175.7(5)
C8B C1B C2B C3B 2.1(5)
C9B C1B C2B C3B -118.7(5)
C10B C1B C2B C3B 119.2(5)
C12B N1B C3B C4B 0.6(9)
C11B N1B C3B C4B -177.6(5)
C12B N1B C3B C2B -178.8(5)
C11B N1B C3B C2B 2.9(8)
C1B C2B C3B N1B 175.1(5)
C1B C2B C3B C4B -4.4(6)
N1B C3B C4B C8B -174.3(5)
C2B C3B C4B C8B 5.2(6)
N1B C3B C4B C5B 9.5(11)
C2B C3B C4B C5B -171.0(6)
C8B C4B C5B C6B -13.6(6)
C3B C4B C5B C6B 162.5(6)
C4B C5B C6B C7B 23.6(5)
C4B C5B C6B B1B 136.7(5)
C5B C6B C7B C8B -25.4(5)
B1B C6B C7B C8B -150.0(4)
C5B C6B C7B C13B 95.2(5)
B1B C6B C7B C13B -29.3(5)
C3B C4B C8B C7B 179.6(4)
C5B C4B C8B C7B -3.1(6)
C3B C4B C8B C1B -3.9(6)
C5B C4B C8B C1B 173.4(4)
C6B C7B C8B C4B 18.3(6)
C13B C7B C8B C4B -93.5(5)
C6B C7B C8B C1B -157.2(5)
C13B C7B C8B C1B 91.0(7)
C9B C1B C8B C4B 120.1(5)
C10B C1B C8B C4B -116.5(5)
C2B C1B C8B C4B 1.1(6)
C9B C1B C8B C7B -64.5(8)
C10B C1B C8B C7B 58.9(7)
C2B C1B C8B C7B 176.5(5)
B1B O1B C13B C14B -157.4(5)
B1B O1B C13B C7B -32.1(5)
C8B C7B C13B O1B 150.2(4)
C6B C7B C13B O1B 38.3(5)
C8B C7B C13B C14B -88.3(6)
C6B C7B C13B C14B 159.7(4)
O1B C13B C14B C15B -118.1(5)
C7B C13B C14B C15B 123.4(6)
O1B C13B C14B C19B 60.8(6)
C7B C13B C14B C19B -57.7(6)
C19B C14B C15B C16B 1.0(8)
C13B C14B C15B C16B 180.0(5)
C14B C15B C16B C17B -0.3(10)
C15B C16B C17B C18B 0.1(10)
C16B C17B C18B C19B -0.7(10)
C15B C14B C19B C18B -1.6(8)
C13B C14B C19B C18B 179.4(5)
C17B C18B C19B C14B 1.5(9)
C13B O1B B1B C31B -106.2(5)
C13B O1B B1B C6B 12.6(6)
C13B O1B B1B C21B 134.3(4)
C5B C6B B1B O1B -102.0(5)
C7B C6B B1B O1B 11.9(5)
C5B C6B B1B C31B 19.8(7)
C7B C6B B1B C31B 133.7(5)
C5B C6B B1B C21B 143.1(5)
C7B C6B B1B C21B -103.0(5)
O1B B1B C21B C26B -79.2(7)
C31B B1B C21B C26B 158.3(6)
C6B B1B C21B C26B 34.8(8)
O1B B1B C21B C22B 93.1(6)
C31B B1B C21B C22B -29.4(8)
C6B B1B C21B C22B -152.9(6)
C26B C21B C22B F22B 178.1(6)
B1B C21B C22B F22B 4.9(9)
C26B C21B C22B C23B -1.3(9)
B1B C21B C22B C23B -174.4(6)
F22B C22B C23B C24B -178.5(6)
C21B C22B C23B C24B 0.9(10)
F22B C22B C23B F23B 0.4(9)
C21B C22B C23B F23B 179.7(6)
F23B C23B C24B F24B 0.6(10)
C22B C23B C24B F24B 179.4(6)
F23B C23B C24B C25B -178.9(6)
C22B C23B C24B C25B -0.1(10)
F24B C24B C25B F25B -0.8(11)
C23B C24B C25B F25B 178.8(7)
F24B C24B C25B C26B -179.7(6)
C23B C24B C25B C26B -0.1(11)
C22B C21B C26B F26B -178.3(6)
B1B C21B C26B F26B -5.1(10)
C22B C21B C26B C25B 1.1(10)
B1B C21B C26B C25B 174.3(6)
F25B C25B C26B F26B 0.1(10)
C24B C25B C26B F26B 179.0(7)
F25B C25B C26B C21B -179.3(7)
C24B C25B C26B C21B -0.4(12)
O1B B1B C31B C32B 1.1(9)
C6B B1B C31B C32B -114.6(7)
C21B B1B C31B C32B 118.5(7)
O1B B1B C31B C36B 175.4(5)
C6B B1B C31B C36B 59.7(6)
C21B B1B C31B C36B -67.2(7)
C36B C31B C32B F32B -179.2(6)
B1B C31B C32B F32B -4.6(11)
C36B C31B C32B C33B 2.2(10)
B1B C31B C32B C33B 176.8(7)
F32B C32B C33B F33B 0.3(12)
C31B C32B C33B F33B 178.9(7)
F32B C32B C33B C34B -179.1(8)
C31B C32B C33B C34B -0.5(13)
F33B C33B C34B C35B 178.8(7)
C32B C33B C34B C35B -1.8(14)
F33B C33B C34B F34B 0.6(14)
C32B C33B C34B F34B 179.9(7)
C33B C34B C35B F35B -176.7(8)
F34B C34B C35B F35B 1.4(12)
C33B C34B C35B C36B 2.2(13)
F34B C34B C35B C36B -179.6(7)
C34B C35B C36B F36B -179.7(7)
F35B C35B C36B F36B -0.8(10)
C34B C35B C36B C31B -0.3(11)
F35B C35B C36B C31B 178.6(6)
C32B C31B C36B F36B 177.6(5)
B1B C31B C36B F36B 2.4(8)
C32B C31B C36B C35B -1.8(9)
B1B C31B C36B C35B -177.0(6)
C105 O101 C102 C103 37.2(18)
O101 C102 C103 C104 -20.9(18)
C102 C103 C104 C105 1(2)
C102 O101 C105 C104 -37.0(18)
C103 C104 C105 O101 19.6(19)
C115 O111 C112 C113 37.0(17)
O111 C112 C113 C114 -21.9(17)
C112 C113 C114 C115 3(2)
C112 O111 C115 C114 -35.9(18)
C113 C114 C115 O111 18.1(19)
